data_4088059
loop_
_publ_author_name
'\'Alvarez-Rodr\'iguez, Luc\'ia'
'Cabeza, Javier A.'
'Garc\'ia-\'Alvarez, Pablo'
'Polo, Diego'

_publ_section_title
;
 Amidinatogermylene Complexes of Copper, Silver, and Gold
;
_journal_issue 22
_journal_name_full Organometallics
_journal_page_first 5479
_journal_paper_doi 10.1021/acs.organomet.5b00828
_journal_volume 34
_journal_year 2015
_chemical_formula_moiety 'C19 H32 Au Cl Ge N2'
_chemical_formula_sum 'C19 H32 Au Cl Ge N2'
_chemical_formula_weight 593.47
_space_group_crystal_system orthorhombic
_space_group_IT_number 61
_space_group_name_Hall '-P 2ac 2ab'
_space_group_name_H-M_alt 'P b c a'
_atom_sites_solution_hydrogens geom
_audit_creation_method SHELXL-2014
_cell_angle_alpha 90
_cell_angle_beta 90
_cell_angle_gamma 90
_cell_formula_units_Z 8
_cell_length_a 13.09310(10)
_cell_length_b 17.5197(2)
_cell_length_c 19.1187(2)
_cell_measurement_reflns_used 7911
_cell_measurement_temperature 123(2)
_cell_measurement_theta_max 69.5900
_cell_measurement_theta_min 4.6210
_cell_volume 4385.58(8)
_computing_cell_refinement
;
CrysAlisPro, Agilent Technologies,
Version 1.171.37.35 (release 13-08-2014 CrysAlis171 .NET)
(compiled Aug 13 2014,18:06:01)
;
_computing_data_collection
;
CrysAlisPro, Agilent Technologies,
Version 1.171.37.35 (release 13-08-2014 CrysAlis171 .NET)
(compiled Aug 13 2014,18:06:01)
;
_computing_data_reduction
;
CrysAlisPro, Agilent Technologies,
Version 1.171.37.35 (release 13-08-2014 CrysAlis171 .NET)
(compiled Aug 13 2014,18:06:01)
;
_computing_molecular_graphics 'X-SEED (Barbour, 1999)'
_computing_publication_material 'SHELXL-2014 (Sheldrick, 2014)'
_computing_structure_refinement 'SHELXL-2014 (Sheldrick, 2014)'
_computing_structure_solution 'SIR-97 (Giacovazzo, 1999)'
_diffrn_ambient_temperature 123(2)
_diffrn_measured_fraction_theta_full 0.997
_diffrn_measured_fraction_theta_max 0.981
_diffrn_measurement_device_type 'Xcalibur, Onyx, Nova'
_diffrn_radiation_type CuK\a
_diffrn_radiation_wavelength 1.5418
_diffrn_reflns_av_R_equivalents 0.0339
_diffrn_reflns_av_unetI/netI 0.0273
_diffrn_reflns_Laue_measured_fraction_full 0.997
_diffrn_reflns_Laue_measured_fraction_max 0.981
_diffrn_reflns_limit_h_max 11
_diffrn_reflns_limit_h_min -15
_diffrn_reflns_limit_k_max 18
_diffrn_reflns_limit_k_min -21
_diffrn_reflns_limit_l_max 17
_diffrn_reflns_limit_l_min -22
_diffrn_reflns_number 12846
_diffrn_reflns_point_group_measured_fraction_full 0.997
_diffrn_reflns_point_group_measured_fraction_max 0.981
_diffrn_reflns_theta_full 67.680
_diffrn_reflns_theta_max 69.777
_diffrn_reflns_theta_min 4.626
_diffrn_source 'sealed X-ray tube'
_exptl_absorpt_coefficient_mu 15.214
_exptl_absorpt_correction_T_max 0.403
_exptl_absorpt_correction_T_min 0.102
_exptl_absorpt_correction_type gaussian
_exptl_absorpt_process_details
;
CrysAlisPro, Agilent Technologies,
Version 1.171.37.35 (release 13-08-2014 CrysAlis171 .NET)
(compiled Aug 13 2014,18:06:01)
Numerical absorption correction based on gaussian integration over
			a multifaceted crystal model
Empirical absorption correction using spherical harmonics,
 implemented in SCALE3 ABSPACK scaling algorithm.
;
_exptl_crystal_colour colourless
_exptl_crystal_density_diffrn 1.798
_exptl_crystal_description fragment
_exptl_crystal_F_000 2304
_exptl_crystal_size_max 0.1980
_exptl_crystal_size_mid 0.1012
_exptl_crystal_size_min 0.0754
_refine_diff_density_max 0.603
_refine_diff_density_min -1.336
_refine_diff_density_rms 0.127
_refine_ls_extinction_method none
_refine_ls_goodness_of_fit_ref 1.059
_refine_ls_hydrogen_treatment constr
_refine_ls_matrix_type full
_refine_ls_number_parameters 226
_refine_ls_number_reflns 4061
_refine_ls_number_restraints 0
_refine_ls_restrained_S_all 1.059
_refine_ls_R_factor_all 0.0301
_refine_ls_R_factor_gt 0.0275
_refine_ls_shift/su_max 0.001
_refine_ls_shift/su_mean 0.000
_refine_ls_structure_factor_coef Fsqd
_refine_ls_weighting_details 'w=1/[\s^2^(Fo^2^)+(0.0435P)^2^+2.5843P] where P=(Fo^2^+2Fc^2^)/3'
_refine_ls_weighting_scheme calc
_refine_ls_wR_factor_gt 0.0713
_refine_ls_wR_factor_ref 0.0741
_reflns_Friedel_coverage 0.000
_reflns_number_gt 3746
_reflns_number_total 4061
_reflns_threshold_expression 'I > 2\s(I)'
_cod_data_source_file om5b00828_si_002.cif
_cod_data_source_block xn14_103_lu253
_cod_database_code 4088059
_shelx_space_group_comment
;
The symmetry employed for this shelxl refinement is uniquely defined
by the following loop, which should always be used as a source of
symmetry information in preference to the above space-group names.
They are only intended as comments.
;
_shelxl_version_number 2014-3

loop_
_space_group_symop_operation_xyz
'x, y, z'
'-x+1/2, -y, z+1/2'
'x+1/2, -y+1/2, -z'
'-x, y+1/2, -z+1/2'
'-x, -y, -z'
'x-1/2, y, -z-1/2'
'-x-1/2, y-1/2, z'
'x, -y-1/2, z-1/2'

loop_
_atom_site_label
_atom_site_type_symbol
_atom_site_fract_x
_atom_site_fract_y
_atom_site_fract_z
_atom_site_U_iso_or_equiv
_atom_site_adp_type
_atom_site_occupancy
_atom_site_site_symmetry_order
_atom_site_calc_flag
_atom_site_refinement_flags_posn
_atom_site_refinement_flags_adp
C15 C 0.5919(7) 0.0910(3) 0.2425(3) 0.082(2) Uani 1 1 d . .
H15A H 0.5227 0.0759 0.2286 0.123 Uiso 1 1 calc R U
H15B H 0.6165 0.0567 0.2793 0.123 Uiso 1 1 calc R U
H15C H 0.6375 0.0878 0.2020 0.123 Uiso 1 1 calc R U
C13 C 0.5140(5) 0.1768(3) 0.3292(3) 0.0630(15) Uani 1 1 d . .
H13A H 0.5196 0.2267 0.3521 0.095 Uiso 1 1 calc R U
H13B H 0.5283 0.1364 0.3632 0.095 Uiso 1 1 calc R U
H13C H 0.4448 0.1704 0.3107 0.095 Uiso 1 1 calc R U
C12 C 0.5903(3) 0.1722(2) 0.2698(2) 0.0376(9) Uani 1 1 d . .
C14 C 0.6951(5) 0.1942(4) 0.2961(3) 0.0761(19) Uani 1 1 d . .
H14A H 0.7451 0.1882 0.2583 0.114 Uiso 1 1 calc R U
H14B H 0.7140 0.1611 0.3353 0.114 Uiso 1 1 calc R U
H14C H 0.6943 0.2475 0.3117 0.114 Uiso 1 1 calc R U
C5 C 0.5417(3) 0.2959(2) 0.20603(19) 0.0275(7) Uani 1 1 d . .
C6 C 0.5340(3) 0.3489(2) 0.26674(19) 0.0303(8) Uani 1 1 d . .
C7 C 0.4412(4) 0.3552(2) 0.3033(2) 0.0376(9) Uani 1 1 d . .
H7 H 0.3833 0.3265 0.2889 0.045 Uiso 1 1 calc R U
C8 C 0.4346(4) 0.4039(2) 0.3607(2) 0.0408(9) Uani 1 1 d . .
H8 H 0.3721 0.4082 0.3856 0.049 Uiso 1 1 calc R U
C9 C 0.5176(4) 0.4454(2) 0.3814(2) 0.0419(10) Uani 1 1 d . .
H9 H 0.5126 0.4780 0.4210 0.050 Uiso 1 1 calc R U
C10 C 0.6086(3) 0.4405(3) 0.3453(2) 0.0434(10) Uani 1 1 d . .
H10 H 0.6656 0.4704 0.3593 0.052 Uiso 1 1 calc R U
C11 C 0.6165(3) 0.3918(2) 0.2884(2) 0.0369(9) Uani 1 1 d . .
H11 H 0.6796 0.3879 0.2640 0.044 Uiso 1 1 calc R U
C4 C 0.4884(3) 0.3860(2) 0.10805(19) 0.0302(8) Uani 1 1 d . .
C2 C 0.4865(4) 0.3731(3) 0.0291(2) 0.0405(10) Uani 1 1 d . .
H2A H 0.5565 0.3669 0.0119 0.061 Uiso 1 1 calc R U
H2B H 0.4547 0.4170 0.0061 0.061 Uiso 1 1 calc R U
H2C H 0.4471 0.3269 0.0186 0.061 Uiso 1 1 calc R U
C1 C 0.3795(3) 0.4016(3) 0.1335(2) 0.0434(10) Uani 1 1 d . .
H1A H 0.3379 0.3555 0.1275 0.065 Uiso 1 1 calc R U
H1B H 0.3498 0.4434 0.1062 0.065 Uiso 1 1 calc R U
H1C H 0.3810 0.4158 0.1831 0.065 Uiso 1 1 calc R U
C3 C 0.5573(4) 0.4541(2) 0.1241(2) 0.0438(10) Uani 1 1 d . .
H3A H 0.5583 0.4633 0.1746 0.066 Uiso 1 1 calc R U
H3B H 0.5312 0.4995 0.1001 0.066 Uiso 1 1 calc R U
H3C H 0.6268 0.4432 0.1078 0.066 Uiso 1 1 calc R U
C16 C 0.6774(3) 0.1971(2) 0.0621(2) 0.0330(8) Uani 1 1 d . .
C17 C 0.7123(5) 0.1138(3) 0.0681(4) 0.0701(19) Uani 1 1 d . .
H17A H 0.7749 0.1065 0.0407 0.105 Uiso 1 1 calc R U
H17B H 0.6587 0.0801 0.0501 0.105 Uiso 1 1 calc R U
H17C H 0.7258 0.1016 0.1172 0.105 Uiso 1 1 calc R U
C18 C 0.6617(4) 0.2160(3) -0.0152(2) 0.0460(11) Uani 1 1 d . .
H18A H 0.6424 0.2698 -0.0200 0.069 Uiso 1 1 calc R U
H18B H 0.6073 0.1838 -0.0343 0.069 Uiso 1 1 calc R U
H18C H 0.7252 0.2067 -0.0409 0.069 Uiso 1 1 calc R U
C19 C 0.7563(3) 0.2511(3) 0.0930(2) 0.0495(11) Uani 1 1 d . .
H19A H 0.8215 0.2445 0.0687 0.074 Uiso 1 1 calc R U
H19B H 0.7653 0.2396 0.1428 0.074 Uiso 1 1 calc R U
H19C H 0.7329 0.3039 0.0876 0.074 Uiso 1 1 calc R U
Au1 Au 0.40007(2) 0.14278(2) 0.06963(2) 0.02858(8) Uani 1 1 d . .
Cl1 Cl 0.26163(7) 0.07202(6) 0.03041(5) 0.0383(2) Uani 1 1 d . .
Ge1 Ge 0.54344(3) 0.20881(2) 0.10854(2) 0.02661(11) Uani 1 1 d . .
N2 N 0.5623(3) 0.22114(18) 0.20970(15) 0.0301(7) Uani 1 1 d . .
N1 N 0.5286(2) 0.31517(18) 0.13893(16) 0.0276(6) Uani 1 1 d . .

loop_
_atom_site_aniso_label
_atom_site_aniso_U_11
_atom_site_aniso_U_22
_atom_site_aniso_U_33
_atom_site_aniso_U_23
_atom_site_aniso_U_13
_atom_site_aniso_U_12
C15 0.175(8) 0.029(2) 0.041(3) 0.003(2) -0.012(3) 0.021(3)
C13 0.081(4) 0.058(3) 0.050(3) 0.025(3) 0.019(3) 0.011(3)
C12 0.056(3) 0.029(2) 0.0269(19) 0.0045(16) -0.0023(17) 0.0043(18)
C14 0.066(4) 0.088(5) 0.074(4) 0.036(3) -0.033(3) -0.008(3)
C5 0.0260(17) 0.0293(18) 0.0270(17) -0.0032(14) -0.0008(14) 0.0008(15)
C6 0.041(2) 0.0261(17) 0.0236(17) -0.0010(14) -0.0032(15) 0.0039(16)
C7 0.042(2) 0.036(2) 0.034(2) -0.0004(16) 0.0040(19) -0.0046(18)
C8 0.056(3) 0.034(2) 0.032(2) -0.0019(17) 0.0112(19) 0.002(2)
C9 0.066(3) 0.032(2) 0.0282(19) -0.0062(16) -0.0042(19) 0.007(2)
C10 0.050(3) 0.038(2) 0.042(2) -0.0092(19) -0.0128(19) 0.002(2)
C11 0.037(2) 0.034(2) 0.040(2) -0.0094(18) -0.0084(17) 0.0035(18)
C4 0.0336(19) 0.0282(18) 0.0286(18) 0.0055(15) -0.0002(15) 0.0033(16)
C2 0.048(2) 0.044(2) 0.030(2) 0.0024(17) -0.0010(18) 0.006(2)
C1 0.040(2) 0.050(3) 0.040(2) 0.002(2) -0.0039(19) 0.015(2)
C3 0.061(3) 0.028(2) 0.043(2) 0.0031(17) -0.006(2) -0.003(2)
C16 0.032(2) 0.033(2) 0.0344(19) -0.0011(15) 0.0035(15) 0.0002(17)
C17 0.065(4) 0.040(3) 0.106(5) 0.017(3) 0.039(3) 0.018(3)
C18 0.047(2) 0.056(3) 0.034(2) -0.009(2) 0.0099(19) -0.003(2)
C19 0.036(2) 0.071(3) 0.041(2) -0.007(2) 0.0017(19) -0.011(2)
Au1 0.03063(12) 0.02709(11) 0.02801(11) -0.00162(5) -0.00286(5) -0.00242(6)
Cl1 0.0376(5) 0.0335(5) 0.0438(5) 0.0017(4) -0.0127(4) -0.0084(4)
Ge1 0.0296(2) 0.0259(2) 0.0243(2) -0.00274(15) -0.00107(15) -0.00188(16)
N2 0.0414(17) 0.0255(15) 0.0235(14) -0.0030(12) -0.0036(13) 0.0021(14)
N1 0.0317(15) 0.0260(15) 0.0251(14) -0.0025(12) -0.0027(12) 0.0014(13)

loop_
_atom_type_symbol
_atom_type_description
_atom_type_scat_dispersion_real
_atom_type_scat_dispersion_imag
_atom_type_scat_source
C C 0.0181 0.0091 'International Tables Vol C Tables 4.2.6.8 and 6.1.1.4'
H H 0.0000 0.0000 'International Tables Vol C Tables 4.2.6.8 and 6.1.1.4'
Au Au -4.4197 7.2980 'International Tables Vol C Tables 4.2.6.8 and 6.1.1.4'
Cl Cl 0.3639 0.7018 'International Tables Vol C Tables 4.2.6.8 and 6.1.1.4'
Ge Ge -1.0885 0.8855 'International Tables Vol C Tables 4.2.6.8 and 6.1.1.4'
N N 0.0311 0.0180 'International Tables Vol C Tables 4.2.6.8 and 6.1.1.4'

loop_
_geom_angle_atom_site_label_1
_geom_angle_atom_site_label_2
_geom_angle_atom_site_label_3
_geom_angle
N2 C12 C14 109.6(4)
N2 C12 C13 112.8(4)
C14 C12 C13 109.6(5)
N2 C12 C15 106.3(3)
C14 C12 C15 109.9(5)
C13 C12 C15 108.5(5)
N1 C5 N2 108.9(3)
N1 C5 C6 125.5(3)
N2 C5 C6 125.6(3)
N1 C5 Ge1 54.48(18)
N2 C5 Ge1 54.50(18)
C6 C5 Ge1 176.6(3)
C11 C6 C7 119.0(4)
C11 C6 C5 121.3(4)
C7 C6 C5 119.7(4)
C8 C7 C6 119.6(4)
C9 C8 C7 120.3(4)
C8 C9 C10 120.6(4)
C9 C10 C11 119.7(4)
C6 C11 C10 120.8(4)
N1 C4 C2 106.1(3)
N1 C4 C3 111.5(3)
C2 C4 C3 108.9(3)
N1 C4 C1 110.9(3)
C2 C4 C1 109.0(3)
C3 C4 C1 110.4(4)
C19 C16 C18 109.5(4)
C19 C16 C17 111.1(4)
C18 C16 C17 108.6(4)
C19 C16 Ge1 111.3(3)
C18 C16 Ge1 107.0(3)
C17 C16 Ge1 109.2(3)
Cl1 Au1 Ge1 177.41(3)
N1 Ge1 N2 67.40(13)
N1 Ge1 C16 108.62(15)
N2 Ge1 C16 110.05(15)
N1 Ge1 Au1 119.15(9)
N2 Ge1 Au1 118.12(10)
C16 Ge1 Au1 121.38(12)
N1 Ge1 C5 33.72(12)
N2 Ge1 C5 33.74(13)
C16 Ge1 C5 114.93(15)
Au1 Ge1 C5 123.69(9)
C5 N2 C12 131.1(3)
C5 N2 Ge1 91.8(2)
C12 N2 Ge1 137.2(3)
C5 N1 C4 130.1(3)
C5 N1 Ge1 91.8(2)
C4 N1 Ge1 135.9(2)

loop_
_geom_bond_atom_site_label_1
_geom_bond_atom_site_label_2
_geom_bond_distance
C15 C12 1.516(7)
C13 C12 1.514(7)
C12 N2 1.480(5)
C12 C14 1.512(7)
C5 N1 1.338(5)
C5 N2 1.339(5)
C5 C6 1.490(5)
C5 Ge1 2.409(4)
C6 C11 1.379(6)
C6 C7 1.407(6)
C7 C8 1.392(6)
C8 C9 1.367(7)
C9 C10 1.380(7)
C10 C11 1.387(6)
C4 N1 1.472(5)
C4 C2 1.526(6)
C4 C3 1.527(6)
C4 C1 1.531(6)
C16 C19 1.520(6)
C16 C18 1.529(6)
C16 C17 1.533(7)
C16 Ge1 1.977(4)
Au1 Cl1 2.3205(9)
Au1 Ge1 2.3271(4)
Ge1 N1 1.961(3)
Ge1 N2 1.962(3)
